data_4088563
loop_
_publ_author_name
'Zhang, Fanjun'
'Jia, Jiong'
'Dong, Shuli'
'Wang, Wenguang'
'Tung, Chen-Ho'

_publ_section_title
;
 Hydride Transfer from Iron(II) Hydride Compounds to NAD(P)+ Analogues
;
_journal_issue 8
_journal_name_full Organometallics
_journal_page_first 1151
_journal_paper_doi 10.1021/acs.organomet.6b00179
_journal_volume 35
_journal_year 2016
_chemical_formula_moiety 'C49 H51 Fe N2 P2, F6 P, 0.5(C5 H12)'
_chemical_formula_sum 'C51.5 H57 F6 Fe N2 P3'
_chemical_formula_weight 966.75
_space_group_crystal_system triclinic
_space_group_IT_number 2
_space_group_name_Hall '-P 1'
_space_group_name_H-M_alt 'P -1'
_atom_sites_solution_hydrogens geom
_atom_sites_solution_primary direct
_atom_sites_solution_secondary difmap
_audit_creation_date 2015-12-29
_audit_creation_method
;
Olex2 1.2-beta
(compiled 2015.11.10 svn.r3248 for OlexSys, GUI svn.r5133)
;
_cell_angle_alpha 71.781(4)
_cell_angle_beta 88.828(4)
_cell_angle_gamma 89.767(4)
_cell_formula_units_Z 4
_cell_length_a 14.719(6)
_cell_length_b 18.051(7)
_cell_length_c 19.797(7)
_cell_measurement_reflns_used 9906
_cell_measurement_temperature 173(2)
_cell_measurement_theta_max 27.805
_cell_measurement_theta_min 2.510
_cell_volume 4995(3)
_computing_molecular_graphics 'Olex2 (Dolomanov et al., 2009)'
_computing_publication_material 'Olex2 (Dolomanov et al., 2009)'
_computing_structure_refinement 'XL (Sheldrick, 2008)'
_computing_structure_solution 'SHELXS-97 (Sheldrick, 1990)'
_diffrn_ambient_temperature 173.15
_diffrn_measured_fraction_theta_full 0.994
_diffrn_measured_fraction_theta_max 0.994
_diffrn_measurement_device_type 'Bruker APEXII'
_diffrn_radiation_monochromator graphite
_diffrn_radiation_type MoK\a
_diffrn_radiation_wavelength 0.71000
_diffrn_reflns_av_R_equivalents 0.0868
_diffrn_reflns_av_unetI/netI 0.0978
_diffrn_reflns_limit_h_max 17
_diffrn_reflns_limit_h_min -17
_diffrn_reflns_limit_k_max 21
_diffrn_reflns_limit_k_min -21
_diffrn_reflns_limit_l_max 23
_diffrn_reflns_limit_l_min -23
_diffrn_reflns_number 58355
_diffrn_reflns_theta_full 25.00
_diffrn_reflns_theta_max 25.00
_diffrn_reflns_theta_min 2.51
_diffrn_source 'fine-focus sealed tube'
_exptl_absorpt_coefficient_mu 0.456
_exptl_absorpt_correction_T_max 0.9688
_exptl_absorpt_correction_T_min 0.9473
_exptl_crystal_density_diffrn 1.286
_exptl_crystal_density_method 'not measured'
_exptl_crystal_description rod
_exptl_crystal_F_000 2020
_exptl_crystal_size_max 0.12
_exptl_crystal_size_mid 0.09
_exptl_crystal_size_min 0.07
_refine_diff_density_max 2.104
_refine_diff_density_min -1.061
_refine_diff_density_rms 0.099
_refine_ls_extinction_method none
_refine_ls_goodness_of_fit_ref 1.028
_refine_ls_hydrogen_treatment constr
_refine_ls_matrix_type full
_refine_ls_number_parameters 1156
_refine_ls_number_reflns 17559
_refine_ls_number_restraints 26
_refine_ls_restrained_S_all 1.032
_refine_ls_R_factor_all 0.1332
_refine_ls_R_factor_gt 0.0914
_refine_ls_shift/su_max 0.002
_refine_ls_shift/su_mean 0.000
_refine_ls_structure_factor_coef Fsqd
_refine_ls_weighting_details 'calc w=1/[\s^2^(Fo^2^)+(0.0771P)^2^+23.5554P] where P=(Fo^2^+2Fc^2^)/3'
_refine_ls_weighting_scheme calc
_refine_ls_wR_factor_gt 0.2063
_refine_ls_wR_factor_ref 0.2263
_reflns_number_gt 11477
_reflns_number_total 17559
_reflns_threshold_expression >2sigma(I)
_cod_data_source_file om6b00179_si_002.cif
_cod_data_source_block '[CpFe(dppe)1,4-BzPyH]PF6'
_cod_depositor_comments
;

2020-05-14
Z value and formula fixed to values more according to usual
chemical conventions.                 miguel
;
_cod_original_formula_sum 'C103 H114 F12 Fe2 N4 P6'
_cod_original_formula_weight 1933.50
_cod_original_formula_moiety '2(C49 H51 Fe N2 P2), 2(F6 P), C5 H12'
_cod_original_formula_units_Z 2
_cod_database_code 4088563
_olex2_refinement_description
;
1. Fixed Uiso
 At 1.2 times of:
  All C(H) groups, All C(H,H) groups
 At 1.5 times of:
  All C(H,H,H) groups
2. Restrained distances
 C100-C101
 1.55 with sigma of 0.01
 C101-C102
 1.55 with sigma of 0.01
3. Uiso/Uaniso restraints and constraints
C99 \\sim C100 \\sim C101 \\sim C102 \\sim C103: within 1.7A with sigma of
0.004 and sigma for terminal atoms of 0.08
4.a Secondary CH2 refined with riding coordinates:
 C11(H11A,H11B), C12(H12A,H12B), C39(H39A,H39B), C43(H43A,H43B), C60(H60A,
 H60B), C61(H61A,H61B), C88(H88A,H88B), C92(H92A,H92B), C100(H10D,H10E),
 C101(H10F,H10G), C102(H10H,H10I)
4.b Aromatic/amide H refined with riding coordinates:
 C14(H14), C15(H15), C16(H16), C17(H17), C18(H18), C20(H20), C21(H21),
 C22(H22), C23(H23), C24(H24), C26(H26), C27(H27), C28(H28), C29(H29), C30(H30),
  C32(H32), C33(H33), C34(H34), C35(H35), C36(H36), C40(H40), C41(H41),
 C42(H42), C45(H45), C46(H46), C47(H47), C48(H48), C49(H49), C63(H63), C64(H64),
  C65(H65), C66(H66), C67(H67), C69(H69), C70(H70), C71(H71), C72(H72),
 C73(H73), C75(H75), C76(H76), C77(H77), C78(H78), C79(H79), C81(H81), C82(H82),
  C83(H83), C84(H84), C85(H85), C89(H89), C90(H90), C91(H91), C94(H94),
 C95(H95), C96(H96), C97(H97), C98(H98)
4.c Idealised Me refined as rotating group:
 C6(H6A,H6B,H6C), C7(H7A,H7B,H7C), C8(H8A,H8B,H8C), C9(H9A,H9B,H9C), C10(H10A,
 H10B,H10C), C55(H55A,H55B,H55C), C56(H56A,H56B,H56C), C57(H57A,H57B,H57C),
 C58(H58A,H58B,H58C), C59(H59A,H59B,H59C), C99(H99A,H99B,H99C), C103(H10J,H10K,
 H10L)
;
_olex2_submission_special_instructions 'No special instructions were received'

loop_
_space_group_symop_id
_space_group_symop_operation_xyz
1 'x, y, z'
2 '-x, -y, -z'

loop_
_atom_site_label
_atom_site_type_symbol
_atom_site_fract_x
_atom_site_fract_y
_atom_site_fract_z
_atom_site_U_iso_or_equiv
_atom_site_adp_type
_atom_site_occupancy
_atom_site_calc_flag
_atom_site_refinement_flags_posn
_atom_site_refinement_flags_adp
Fe1 Fe 1.05295(5) 0.83707(5) 0.22809(4) 0.0242(2) Uani 1 d . .
P1 P 0.96764(11) 0.80615(9) 0.32871(8) 0.0274(4) Uani 1 d . .
P2 P 0.97706(10) 0.74294(8) 0.20394(8) 0.0246(3) Uani 1 d . .
N1 N 0.9580(3) 0.9053(3) 0.1857(2) 0.0233(10) Uani 1 d . .
N2 N 0.6869(3) 1.0423(3) 0.0959(3) 0.0291(11) Uani 1 d . .
C1 C 1.1948(4) 0.8135(3) 0.2489(4) 0.0315(14) Uani 1 d . .
C2 C 1.1691(4) 0.8841(4) 0.2632(3) 0.0324(14) Uani 1 d . .
C3 C 1.1366(4) 0.9367(3) 0.1987(3) 0.0307(14) Uani 1 d . .
C4 C 1.1417(4) 0.8981(4) 0.1453(3) 0.0324(14) Uani 1 d . .
C5 C 1.1774(4) 0.8231(4) 0.1771(4) 0.0327(15) Uani 1 d . .
C6 C 1.2538(4) 0.7519(4) 0.2968(4) 0.0470(18) Uani 1 d . .
H6A H 1.2289 0.7370 0.3455 0.071 Uiso 1 calc GR .
H6B H 1.3155 0.7724 0.2959 0.071 Uiso 1 calc GR .
H6C H 1.2555 0.7061 0.2803 0.071 Uiso 1 calc GR .
C7 C 1.1882(5) 0.9024(4) 0.3299(4) 0.0466(18) Uani 1 d . .
H7A H 1.1577 0.9510 0.3290 0.070 Uiso 1 calc GR .
H7B H 1.2539 0.9083 0.3337 0.070 Uiso 1 calc GR .
H7C H 1.1657 0.8598 0.3710 0.070 Uiso 1 calc GR .
C8 C 1.1096(5) 1.0204(4) 0.1871(4) 0.0428(17) Uani 1 d . .
H8A H 1.0729 1.0388 0.1443 0.064 Uiso 1 calc GR .
H8B H 1.1643 1.0527 0.1811 0.064 Uiso 1 calc GR .
H8C H 1.0740 1.0239 0.2283 0.064 Uiso 1 calc GR .
C9 C 1.1188(5) 0.9347(4) 0.0690(3) 0.0422(17) Uani 1 d . .
H9A H 1.1000 0.8942 0.0488 0.063 Uiso 1 calc GR .
H9B H 1.1723 0.9621 0.0427 0.063 Uiso 1 calc GR .
H9C H 1.0690 0.9719 0.0654 0.063 Uiso 1 calc GR .
C10 C 1.2068(4) 0.7674(4) 0.1380(4) 0.0384(16) Uani 1 d . .
H10A H 1.1910 0.7140 0.1666 0.058 Uiso 1 calc GR .
H10B H 1.2727 0.7715 0.1294 0.058 Uiso 1 calc GR .
H10C H 1.1759 0.7805 0.0924 0.058 Uiso 1 calc GR .
C11 C 0.8645(4) 0.7388(3) 0.2489(3) 0.0289(13) Uani 1 d . .
H11A H 0.8296 0.7870 0.2268 0.035 Uiso 1 calc R .
H11B H 0.8290 0.6935 0.2459 0.035 Uiso 1 calc R .
C12 C 0.8851(4) 0.7307(3) 0.3255(3) 0.0337(15) Uani 1 d . .
H12A H 0.9104 0.6783 0.3492 0.040 Uiso 1 calc R .
H12B H 0.8284 0.7364 0.3512 0.040 Uiso 1 calc R .
C13 C 0.9539(4) 0.7572(3) 0.1105(3) 0.0278(13) Uani 1 d . .
C14 C 0.8897(4) 0.8122(3) 0.0735(3) 0.0335(15) Uani 1 d . .
H14 H 0.8529 0.8387 0.0985 0.040 Uiso 1 calc R .
C15 C 0.8798(4) 0.8281(4) 0.0011(3) 0.0377(16) Uani 1 d . .
H15 H 0.8362 0.8654 -0.0231 0.045 Uiso 1 calc R .
C16 C 0.9319(4) 0.7908(4) -0.0361(3) 0.0339(15) Uani 1 d . .
H16 H 0.9246 0.8022 -0.0859 0.041 Uiso 1 calc R .
C17 C 0.9961(4) 0.7357(3) -0.0007(3) 0.0321(14) Uani 1 d . .
H17 H 1.0326 0.7096 -0.0262 0.038 Uiso 1 calc R .
C18 C 1.0059(4) 0.7195(3) 0.0718(3) 0.0273(13) Uani 1 d . .
H18 H 1.0493 0.6817 0.0958 0.033 Uiso 1 calc R .
C19 C 1.0103(4) 0.6396(3) 0.2375(3) 0.0285(13) Uani 1 d . .
C20 C 0.9566(4) 0.5823(3) 0.2243(3) 0.0314(14) Uani 1 d . .
H20 H 0.9058 0.5967 0.1942 0.038 Uiso 1 calc R .
C21 C 0.9777(5) 0.5036(4) 0.2555(3) 0.0385(16) Uani 1 d . .
H21 H 0.9427 0.4647 0.2449 0.046 Uiso 1 calc R .
C22 C 1.0481(5) 0.4826(4) 0.3007(4) 0.0450(18) Uani 1 d . .
H22 H 1.0607 0.4290 0.3231 0.054 Uiso 1 calc R .
C23 C 1.1017(5) 0.5390(4) 0.3145(4) 0.0476(18) Uani 1 d . .
H23 H 1.1519 0.5242 0.3453 0.057 Uiso 1 calc R .
C24 C 1.0815(4) 0.6171(4) 0.2830(3) 0.0321(14) Uani 1 d . .
H24 H 1.1176 0.6557 0.2930 0.039 Uiso 1 calc R .
C25 C 1.0111(4) 0.7673(3) 0.4181(3) 0.0344(15) Uani 1 d . .
C26 C 1.0753(5) 0.7086(4) 0.4323(4) 0.0449(17) Uani 1 d . .
H26 H 1.0977 0.6907 0.3948 0.054 Uiso 1 calc R .
C27 C 1.1079(6) 0.6750(5) 0.5012(4) 0.056(2) Uani 1 d . .
H27 H 1.1519 0.6346 0.5102 0.068 Uiso 1 calc R .
C28 C 1.0769(6) 0.7002(5) 0.5548(4) 0.065(2) Uani 1 d . .
H28 H 1.1002 0.6780 0.6012 0.078 Uiso 1 calc R .
C29 C 1.0123(8) 0.7575(6) 0.5431(4) 0.087(3) Uani 1 d . .
H29 H 0.9895 0.7737 0.5814 0.105 Uiso 1 calc R .
C30 C 0.9800(6) 0.7917(5) 0.4747(4) 0.063(2) Uani 1 d . .
H30 H 0.9362 0.8322 0.4665 0.076 Uiso 1 calc R .
C31 C 0.8967(4) 0.8880(3) 0.3332(3) 0.0301(14) Uani 1 d . .
C32 C 0.9415(5) 0.9561(3) 0.3362(3) 0.0374(15) Uani 1 d . .
H32 H 1.0055 0.9558 0.3417 0.045 Uiso 1 calc R .
C33 C 0.8924(5) 1.0229(4) 0.3313(4) 0.0455(18) Uani 1 d . .
H33 H 0.9231 1.0685 0.3329 0.055 Uiso 1 calc R .
C34 C 0.8010(6) 1.0243(4) 0.3243(4) 0.052(2) Uani 1 d . .
H34 H 0.7681 1.0708 0.3202 0.062 Uiso 1 calc R .
C35 C 0.7555(5) 0.9573(5) 0.3232(4) 0.055(2) Uani 1 d . .
H35 H 0.6911 0.9575 0.3203 0.065 Uiso 1 calc R .
C36 C 0.8036(4) 0.8909(4) 0.3263(4) 0.0417(17) Uani 1 d . .
H36 H 0.7721 0.8461 0.3236 0.050 Uiso 1 calc R .
C37 C 0.9018(4) 0.9504(3) 0.1625(3) 0.0268(13) Uani 1 d . .
C38 C 0.8378(4) 1.0098(3) 0.1331(3) 0.0252(13) Uani 1 d . .
C39 C 0.8684(4) 1.0937(3) 0.1157(4) 0.0385(16) Uani 1 d . .
H39A H 0.8855 1.1046 0.1598 0.046 Uiso 1 calc R .
H39B H 0.9222 1.1032 0.0834 0.046 Uiso 1 calc R .
C40 C 0.7924(4) 1.1465(3) 0.0809(3) 0.0336(15) Uani 1 d . .
H40 H 0.8034 1.2011 0.0651 0.040 Uiso 1 calc R .
C41 C 0.7115(4) 1.1218(3) 0.0707(3) 0.0320(14) Uani 1 d . .
H41 H 0.6682 1.1588 0.0455 0.038 Uiso 1 calc R .
C42 C 0.7536(4) 0.9895(3) 0.1233(3) 0.0244(13) Uani 1 d . .
H42 H 0.7393 0.9355 0.1359 0.029 Uiso 1 calc R .
C43 C 0.6045(4) 1.0161(4) 0.0696(3) 0.0339(15) Uani 1 d . .
H43A H 0.5561 1.0555 0.0653 0.041 Uiso 1 calc R .
H43B H 0.5832 0.9667 0.1045 0.041 Uiso 1 calc R .
C44 C 0.6201(4) 1.0037(3) -0.0014(3) 0.0296(14) Uani 1 d . .
C45 C 0.6092(4) 1.0628(4) -0.0644(3) 0.0361(15) Uani 1 d . .
H45 H 0.5890 1.1123 -0.0628 0.043 Uiso 1 calc R .
C46 C 0.6265(4) 1.0528(4) -0.1298(4) 0.0448(18) Uani 1 d . .
H46 H 0.6175 1.0946 -0.1724 0.054 Uiso 1 calc R .
C47 C 0.6572(4) 0.9811(5) -0.1325(4) 0.0481(19) Uani 1 d . .
H47 H 0.6695 0.9733 -0.1770 0.058 Uiso 1 calc R .
C48 C 0.6697(4) 0.9214(4) -0.0704(4) 0.0477(19) Uani 1 d . .
H48 H 0.6915 0.8724 -0.0722 0.057 Uiso 1 calc R .
C49 C 0.6507(4) 0.9319(4) -0.0046(4) 0.0392(16) Uani 1 d . .
H49 H 0.6586 0.8899 0.0380 0.047 Uiso 1 calc R .
Fe2 Fe 0.43789(5) 0.33529(5) 0.23201(4) 0.0254(2) Uani 1 d . .
P3 P 0.51434(10) 0.24175(8) 0.20506(8) 0.0245(3) Uani 1 d . .
P4 P 0.52290(11) 0.30384(9) 0.33009(8) 0.0284(4) Uani 1 d . .
N3 N 0.5341(3) 0.4035(3) 0.1868(2) 0.0240(10) Uani 1 d . .
N4 N 0.8093(3) 0.5411(3) 0.0995(3) 0.0302(12) Uani 1 d . .
C50 C 0.2974(4) 0.3101(3) 0.2592(4) 0.0323(15) Uani 1 d . .
C51 C 0.3139(4) 0.3204(4) 0.1846(3) 0.0316(14) Uani 1 d . .
C52 C 0.3488(4) 0.3966(4) 0.1530(4) 0.0355(15) Uani 1 d . .
C53 C 0.3526(4) 0.4340(4) 0.2069(3) 0.0324(14) Uani 1 d . .
C54 C 0.3215(4) 0.3805(4) 0.2716(4) 0.0355(15) Uani 1 d . .
C55 C 0.2403(5) 0.2467(4) 0.3099(4) 0.053(2) Uani 1 d . .
H55A H 0.2476 0.1982 0.2980 0.079 Uiso 1 calc GR .
H55B H 0.1763 0.2623 0.3058 0.079 Uiso 1 calc GR .
H55C H 0.2599 0.2385 0.3587 0.079 Uiso 1 calc GR .
C56 C 0.2849(5) 0.2647(4) 0.1464(4) 0.0450(18) Uani 1 d . .
H56A H 0.3200 0.2750 0.1018 0.067 Uiso 1 calc GR .
H56B H 0.2201 0.2716 0.1361 0.067 Uiso 1 calc GR .
H56C H 0.2959 0.2110 0.1765 0.067 Uiso 1 calc GR .
C57 C 0.3724(5) 0.4332(4) 0.0754(3) 0.0415(17) Uani 1 d . .
H57A H 0.4241 0.4687 0.0703 0.062 Uiso 1 calc GR .
H57B H 0.3200 0.4625 0.0509 0.062 Uiso 1 calc GR .
H57C H 0.3883 0.3923 0.0544 0.062 Uiso 1 calc GR .
C58 C 0.3789(5) 0.5179(4) 0.1943(4) 0.0416(17) Uani 1 d . .
H58A H 0.4028 0.5239 0.2381 0.062 Uiso 1 calc GR .
H58B H 0.3254 0.5512 0.1799 0.062 Uiso 1 calc GR .
H58C H 0.4257 0.5332 0.1565 0.062 Uiso 1 calc GR .
C59 C 0.3017(5) 0.3984(4) 0.3401(4) 0.0503(19) Uani 1 d . .
H59A H 0.3250 0.3561 0.3802 0.075 Uiso 1 calc GR .
H59B H 0.2359 0.4031 0.3462 0.075 Uiso 1 calc GR .
H59C H 0.3313 0.4475 0.3382 0.075 Uiso 1 calc GR .
C60 C 0.6037(4) 0.2272(3) 0.3244(3) 0.0350(15) Uani 1 d . .
H60A H 0.6602 0.2311 0.3495 0.042 Uiso 1 calc R .
H60B H 0.5766 0.1750 0.3475 0.042 Uiso 1 calc R .
C61 C 0.6257(4) 0.2375(3) 0.2458(3) 0.0307(14) Uani 1 d . .
H61A H 0.6616 0.1929 0.2408 0.037 Uiso 1 calc R .
H61B H 0.6604 0.2863 0.2236 0.037 Uiso 1 calc R .
C62 C 0.4770(4) 0.2650(4) 0.4216(3) 0.0365(15) Uani 1 d . .
C63 C 0.4962(6) 0.2975(5) 0.4739(4) 0.062(2) Uani 1 d . .
H63 H 0.5337 0.3426 0.4630 0.075 Uiso 1 calc R .
C64 C 0.4616(7) 0.2657(6) 0.5417(4) 0.082(3) Uani 1 d . .
H64 H 0.4756 0.2892 0.5770 0.099 Uiso 1 calc R .
C65 C 0.4084(6) 0.2021(5) 0.5591(4) 0.068(2) Uani 1 d . .
H65 H 0.3856 0.1799 0.6064 0.081 Uiso 1 calc R .
C66 C 0.3876(6) 0.1695(5) 0.5070(5) 0.071(3) Uani 1 d . .
H66 H 0.3487 0.1253 0.5180 0.085 Uiso 1 calc R .
C67 C 0.4225(6) 0.2005(5) 0.4394(4) 0.058(2) Uani 1 d . .
H67 H 0.4086 0.1767 0.4043 0.070 Uiso 1 calc R .
C68 C 0.5954(4) 0.3849(3) 0.3328(3) 0.0279(13) Uani 1 d . .
C69 C 0.5520(5) 0.4547(4) 0.3313(4) 0.0397(16) Uani 1 d . .
H69 H 0.4876 0.4563 0.3344 0.048 Uiso 1 calc R .
C70 C 0.6023(6) 0.5216(4) 0.3255(4) 0.0510(19) Uani 1 d . .
H70 H 0.5723 0.5688 0.3238 0.061 Uiso 1 calc R .
C71 C 0.6954(6) 0.5192(5) 0.3221(4) 0.055(2) Uani 1 d . .
H71 H 0.7298 0.5648 0.3181 0.066 Uiso 1 calc R .
C72 C 0.7393(5) 0.4505(5) 0.3243(4) 0.055(2) Uani 1 d . .
H72 H 0.8037 0.4487 0.3218 0.066 Uiso 1 calc R .
C73 C 0.6880(5) 0.3844(4) 0.3303(4) 0.0427(17) Uani 1 d . .
H73 H 0.7185 0.3372 0.3327 0.051 Uiso 1 calc R .
C74 C 0.4830(4) 0.1378(3) 0.2391(3) 0.0273(13) Uani 1 d . .
C75 C 0.4123(4) 0.1146(3) 0.2866(3) 0.0326(14) Uani 1 d . .
H75 H 0.3750 0.1527 0.2973 0.039 Uiso 1 calc R .
C76 C 0.3943(5) 0.0358(4) 0.3197(4) 0.0448(17) Uani 1 d . .
H76 H 0.3457 0.0204 0.3535 0.054 Uiso 1 calc R .
C77 C 0.4476(5) -0.0203(4) 0.3033(4) 0.0474(18) Uani 1 d . .
H77 H 0.4355 -0.0742 0.3257 0.057 Uiso 1 calc R .
C78 C 0.5177(5) 0.0027(4) 0.2547(4) 0.0402(16) Uani 1 d . .
H78 H 0.5535 -0.0355 0.2428 0.048 Uiso 1 calc R .
C79 C 0.5369(4) 0.0818(3) 0.2223(3) 0.0321(14) Uani 1 d . .
H79 H 0.5863 0.0974 0.1892 0.039 Uiso 1 calc R .
C80 C 0.5395(4) 0.2575(3) 0.1101(3) 0.0252(13) Uani 1 d . .
C81 C 0.4887(4) 0.2188(3) 0.0727(3) 0.0307(14) Uani 1 d . .
H81 H 0.4450 0.1809 0.0974 0.037 Uiso 1 calc R .
C82 C 0.5014(4) 0.2350(4) 0.0004(3) 0.0335(15) Uani 1 d . .
H82 H 0.4666 0.2079 -0.0244 0.040 Uiso 1 calc R .
C83 C 0.5648(4) 0.2905(4) -0.0367(3) 0.0351(15) Uani 1 d . .
H83 H 0.5729 0.3019 -0.0866 0.042 Uiso 1 calc R .
C84 C 0.6162(5) 0.3290(4) -0.0001(4) 0.0385(16) Uani 1 d . .
H84 H 0.6602 0.3666 -0.0250 0.046 Uiso 1 calc R .
C85 C 0.6035(4) 0.3128(3) 0.0725(3) 0.0323(14) Uani 1 d . .
H85 H 0.6388 0.3396 0.0972 0.039 Uiso 1 calc R .
C86 C 0.5895(4) 0.4496(3) 0.1635(3) 0.0256(13) Uani 1 d . .
C87 C 0.6542(4) 0.5087(3) 0.1333(3) 0.0240(12) Uani 1 d . .
C88 C 0.6235(4) 0.5925(3) 0.1127(4) 0.0379(16) Uani 1 d . .
H88A H 0.5729 0.6007 0.0790 0.045 Uiso 1 calc R .
H88B H 0.6016 0.6051 0.1554 0.045 Uiso 1 calc R .
C89 C 0.7020(4) 0.6444(4) 0.0786(4) 0.0360(15) Uani 1 d . .
H89 H 0.6909 0.6989 0.0607 0.043 Uiso 1 calc R .
C90 C 0.7837(4) 0.6206(3) 0.0719(3) 0.0305(14) Uani 1 d . .
H90 H 0.8283 0.6578 0.0475 0.037 Uiso 1 calc R .
C91 C 0.7405(4) 0.4886(3) 0.1270(3) 0.0275(13) Uani 1 d . .
H91 H 0.7552 0.4347 0.1425 0.033 Uiso 1 calc R .
C92 C 0.8926(4) 0.5147(4) 0.0727(3) 0.0330(14) Uani 1 d . .
H92A H 0.9130 0.4655 0.1078 0.040 Uiso 1 calc R .
H92B H 0.9409 0.5543 0.0675 0.040 Uiso 1 calc R .
C93 C 0.8796(3) 0.5015(3) 0.0027(3) 0.0278(14) Uani 1 d . .
C94 C 0.8928(4) 0.5612(4) -0.0613(3) 0.0345(15) Uani 1 d . .
H94 H 0.9128 0.6109 -0.0606 0.041 Uiso 1 calc R .
C95 C 0.8772(4) 0.5493(5) -0.1260(4) 0.0465(18) Uani 1 d . .
H95 H 0.8876 0.5903 -0.1691 0.056 Uiso 1 calc R .
C96 C 0.8465(4) 0.4779(5) -0.1277(4) 0.0484(19) Uani 1 d . .
H96 H 0.8344 0.4698 -0.1718 0.058 Uiso 1 calc R .
C97 C 0.8333(4) 0.4179(4) -0.0644(4) 0.0455(19) Uani 1 d . .
H97 H 0.8128 0.3684 -0.0655 0.055 Uiso 1 calc R .
C98 C 0.8496(4) 0.4291(4) -0.0003(4) 0.0377(16) Uani 1 d . .
H98 H 0.8404 0.3873 0.0426 0.045 Uiso 1 calc R .
P6 P 0.91989(13) 0.26826(10) 0.23157(10) 0.0419(4) Uani 1 d . .
F1 F 0.8603(4) 0.3410(3) 0.2301(4) 0.104(2) Uani 1 d . .
F2 F 0.9669(4) 0.3155(4) 0.1589(3) 0.1016(19) Uani 1 d . .
F3 F 0.9939(4) 0.3008(4) 0.2711(3) 0.110(2) Uani 1 d . .
F4 F 0.8692(5) 0.2228(4) 0.3032(3) 0.122(2) Uani 1 d . .
F5 F 0.8465(5) 0.2373(6) 0.1928(5) 0.160(4) Uani 1 d . .
F6 F 0.9812(5) 0.1971(3) 0.2322(5) 0.136(3) Uani 1 d . .
P5 P 0.42109(13) 0.23160(10) 0.77134(10) 0.0395(4) Uani 1 d . .
F7 F 0.3727(5) 0.2781(3) 0.7017(3) 0.109(2) Uani 1 d . .
F8 F 0.3460(4) 0.2609(6) 0.8128(4) 0.157(4) Uani 1 d . .
F9 F 0.4816(5) 0.3017(3) 0.7727(5) 0.136(3) Uani 1 d . .
F10 F 0.4655(4) 0.1818(4) 0.8419(3) 0.105(2) Uani 1 d . .
F11 F 0.3603(4) 0.1606(3) 0.7705(4) 0.106(2) Uani 1 d . .
F12 F 0.4958(4) 0.2016(4) 0.7287(3) 0.104(2) Uani 1 d . .
C99 C 0.3810(8) 0.5766(7) 0.4222(7) 0.107(4) Uani 1 d . U
H99A H 0.3692 0.5743 0.3743 0.160 Uiso 1 calc GR .
H99B H 0.4463 0.5831 0.4272 0.160 Uiso 1 calc GR .
H99C H 0.3482 0.6209 0.4296 0.160 Uiso 1 calc GR .
C100 C 0.3504(7) 0.5055(8) 0.4741(6) 0.105(3) Uani 1 d D U
H10D H 0.3658 0.5049 0.5227 0.126 Uiso 1 calc R .
H10E H 0.3783 0.4596 0.4648 0.126 Uiso 1 calc R .
C101 C 0.2504(7) 0.5057(6) 0.4656(5) 0.098(3) Uani 1 d D U
H10F H 0.2238 0.5512 0.4765 0.118 Uiso 1 calc R .
H10G H 0.2366 0.5107 0.4156 0.118 Uiso 1 calc R .
C102 C 0.2088(9) 0.4331(7) 0.5134(5) 0.113(3) Uani 1 d D U
H10H H 0.2275 0.3877 0.4984 0.136 Uiso 1 calc R .
H10I H 0.2277 0.4241 0.5630 0.136 Uiso 1 calc R .
C103 C 0.1096(13) 0.4445(13) 0.5076(10) 0.259(14) Uani 1 d . U
H10J H 0.0842 0.4096 0.4835 0.389 Uiso 1 calc GR .
H10K H 0.0966 0.4987 0.4801 0.389 Uiso 1 calc GR .
H10L H 0.0820 0.4326 0.5553 0.389 Uiso 1 calc GR .

loop_
_atom_site_aniso_label
_atom_site_aniso_U_11
_atom_site_aniso_U_22
_atom_site_aniso_U_33
_atom_site_aniso_U_23
_atom_site_aniso_U_13
_atom_site_aniso_U_12
Fe1 0.0231(4) 0.0195(4) 0.0289(5) -0.0057(4) -0.0046(3) 0.0012(3)
P1 0.0305(9) 0.0218(8) 0.0271(8) -0.0036(6) -0.0033(6) 0.0001(6)
P2 0.0222(8) 0.0191(7) 0.0309(8) -0.0053(6) -0.0062(6) 0.0034(6)
N1 0.022(3) 0.021(2) 0.027(3) -0.008(2) 0.000(2) -0.003(2)
N2 0.021(3) 0.025(3) 0.041(3) -0.009(2) -0.007(2) 0.004(2)
C1 0.010(3) 0.032(3) 0.052(4) -0.011(3) -0.002(3) 0.000(2)
C2 0.021(3) 0.037(4) 0.042(4) -0.016(3) 0.002(3) -0.005(3)
C3 0.021(3) 0.028(3) 0.042(4) -0.009(3) 0.006(3) -0.006(2)
C4 0.026(3) 0.030(3) 0.037(4) -0.006(3) 0.004(3) 0.000(3)
C5 0.016(3) 0.031(3) 0.052(4) -0.014(3) -0.003(3) 0.002(2)
C6 0.028(4) 0.041(4) 0.064(5) -0.004(4) -0.015(3) 0.003(3)
C7 0.033(4) 0.056(5) 0.059(5) -0.027(4) -0.007(3) -0.007(3)
C8 0.042(4) 0.024(3) 0.059(5) -0.010(3) 0.001(3) -0.001(3)
C9 0.044(4) 0.040(4) 0.038(4) -0.006(3) 0.001(3) 0.000(3)
C10 0.025(3) 0.036(4) 0.058(4) -0.020(3) 0.011(3) -0.004(3)
C11 0.025(3) 0.026(3) 0.036(4) -0.009(3) -0.006(3) 0.001(2)
C12 0.031(3) 0.022(3) 0.043(4) -0.002(3) -0.004(3) 0.001(3)
C13 0.030(3) 0.021(3) 0.032(3) -0.007(3) -0.011(3) -0.004(2)
C14 0.033(4) 0.028(3) 0.042(4) -0.014(3) -0.011(3) 0.007(3)
C15 0.036(4) 0.032(4) 0.041(4) -0.006(3) -0.014(3) 0.006(3)
C16 0.036(4) 0.030(3) 0.033(4) -0.005(3) -0.006(3) -0.007(3)
C17 0.030(3) 0.030(3) 0.037(4) -0.012(3) 0.006(3) -0.007(3)
C18 0.022(3) 0.022(3) 0.035(4) -0.004(3) -0.005(2) 0.001(2)
C19 0.030(3) 0.021(3) 0.035(3) -0.009(3) -0.005(3) 0.002(2)
C20 0.033(4) 0.023(3) 0.038(4) -0.010(3) -0.007(3) 0.001(3)
C21 0.051(4) 0.022(3) 0.040(4) -0.006(3) -0.001(3) -0.006(3)
C22 0.062(5) 0.023(3) 0.046(4) -0.004(3) -0.007(4) 0.002(3)
C23 0.055(5) 0.040(4) 0.044(4) -0.006(3) -0.018(3) 0.011(3)
C24 0.035(4) 0.031(3) 0.033(4) -0.013(3) -0.008(3) 0.008(3)
C25 0.042(4) 0.025(3) 0.032(4) -0.003(3) -0.004(3) -0.001(3)
C26 0.048(4) 0.049(4) 0.036(4) -0.011(3) -0.002(3) 0.009(3)
C27 0.069(5) 0.049(5) 0.046(5) -0.005(4) -0.017(4) 0.019(4)
C28 0.095(7) 0.067(6) 0.026(4) -0.004(4) -0.018(4) 0.022(5)
C29 0.144(10) 0.080(7) 0.038(5) -0.018(5) -0.017(5) 0.060(7)
C30 0.100(7) 0.059(5) 0.029(4) -0.012(4) -0.019(4) 0.041(5)
C31 0.043(4) 0.023(3) 0.020(3) 0.000(2) 0.000(3) 0.005(3)
C32 0.044(4) 0.026(3) 0.039(4) -0.005(3) -0.002(3) 0.001(3)
C33 0.064(5) 0.028(4) 0.043(4) -0.010(3) 0.005(4) 0.003(3)
C34 0.071(6) 0.043(4) 0.036(4) -0.005(3) -0.005(4) 0.026(4)
C35 0.042(4) 0.063(5) 0.059(5) -0.020(4) -0.005(4) 0.020(4)
C36 0.028(4) 0.054(4) 0.049(4) -0.025(4) -0.008(3) 0.012(3)
C37 0.028(3) 0.023(3) 0.030(3) -0.009(3) -0.001(3) 0.001(3)
C38 0.030(3) 0.018(3) 0.025(3) -0.002(2) -0.001(2) 0.006(2)
C39 0.033(4) 0.025(3) 0.052(4) -0.003(3) -0.014(3) 0.001(3)
C40 0.026(3) 0.020(3) 0.050(4) -0.004(3) -0.007(3) 0.005(3)
C41 0.031(4) 0.023(3) 0.041(4) -0.010(3) -0.009(3) 0.010(3)
C42 0.019(3) 0.018(3) 0.037(3) -0.009(3) 0.001(2) 0.004(2)
C43 0.021(3) 0.031(3) 0.048(4) -0.010(3) -0.006(3) 0.003(3)
C44 0.014(3) 0.033(3) 0.042(4) -0.011(3) -0.007(2) -0.001(2)
C45 0.026(3) 0.035(4) 0.045(4) -0.009(3) -0.011(3) -0.001(3)
C46 0.030(4) 0.054(5) 0.047(4) -0.011(4) -0.007(3) -0.010(3)
C47 0.025(4) 0.076(6) 0.052(5) -0.033(4) -0.004(3) -0.006(4)
C48 0.025(4) 0.050(5) 0.083(6) -0.041(4) -0.014(4) 0.002(3)
C49 0.030(4) 0.038(4) 0.051(4) -0.016(3) -0.013(3) 0.001(3)
Fe2 0.0229(5) 0.0207(4) 0.0315(5) -0.0066(4) -0.0047(3) 0.0021(3)
P3 0.0220(8) 0.0197(7) 0.0313(9) -0.0069(6) -0.0048(6) 0.0027(6)
P4 0.0302(9) 0.0251(8) 0.0280(9) -0.0052(7) -0.0046(7) 0.0010(6)
N3 0.027(3) 0.018(2) 0.027(3) -0.006(2) -0.005(2) 0.006(2)
N4 0.025(3) 0.024(3) 0.040(3) -0.008(2) -0.005(2) 0.003(2)
C50 0.012(3) 0.029(3) 0.053(4) -0.009(3) 0.000(3) 0.012(2)
C51 0.019(3) 0.034(4) 0.046(4) -0.017(3) -0.012(3) 0.008(3)
C52 0.022(3) 0.034(4) 0.050(4) -0.012(3) -0.003(3) 0.006(3)
C53 0.021(3) 0.035(4) 0.044(4) -0.017(3) -0.009(3) 0.010(3)
C54 0.024(3) 0.037(4) 0.049(4) -0.018(3) -0.007(3) 0.005(3)
C55 0.032(4) 0.048(5) 0.076(6) -0.018(4) 0.009(4) -0.004(3)
C56 0.036(4) 0.040(4) 0.068(5) -0.028(4) -0.025(3) 0.003(3)
C57 0.036(4) 0.046(4) 0.042(4) -0.011(3) -0.017(3) 0.012(3)
C58 0.037(4) 0.032(4) 0.057(5) -0.016(3) -0.013(3) 0.008(3)
C59 0.041(4) 0.054(5) 0.062(5) -0.027(4) 0.000(4) 0.013(3)
C60 0.036(4) 0.024(3) 0.038(4) -0.001(3) -0.011(3) 0.005(3)
C61 0.034(3) 0.026(3) 0.028(3) -0.002(3) -0.003(3) 0.004(3)
C62 0.041(4) 0.036(4) 0.024(3) 0.003(3) -0.002(3) 0.002(3)
C63 0.103(7) 0.055(5) 0.031(4) -0.016(4) 0.008(4) -0.026(5)
C64 0.126(9) 0.085(7) 0.039(5) -0.023(5) 0.016(5) -0.047(6)
C65 0.092(7) 0.061(6) 0.043(5) -0.006(4) 0.012(4) -0.014(5)
C66 0.083(7) 0.071(6) 0.052(5) -0.011(5) 0.010(5) -0.032(5)
C67 0.070(6) 0.062(5) 0.042(5) -0.014(4) 0.005(4) -0.028(4)
C68 0.030(3) 0.034(3) 0.018(3) -0.006(3) -0.005(2) 0.000(3)
C69 0.043(4) 0.032(4) 0.042(4) -0.008(3) -0.005(3) 0.002(3)
C70 0.070(6) 0.036(4) 0.048(5) -0.013(3) -0.008(4) -0.002(4)
C71 0.076(6) 0.046(5) 0.038(4) -0.007(4) -0.006(4) -0.024(4)
C72 0.034(4) 0.069(6) 0.066(5) -0.028(4) 0.000(4) -0.017(4)
C73 0.046(4) 0.042(4) 0.043(4) -0.017(3) -0.004(3) -0.005(3)
C74 0.015(3) 0.025(3) 0.043(4) -0.013(3) -0.013(3) 0.004(2)
C75 0.031(4) 0.024(3) 0.043(4) -0.011(3) -0.002(3) -0.003(3)
C76 0.047(4) 0.034(4) 0.052(4) -0.013(3) 0.004(3) -0.011(3)
C77 0.069(5) 0.022(3) 0.049(4) -0.007(3) -0.006(4) -0.013(3)
C78 0.047(4) 0.023(3) 0.050(4) -0.011(3) -0.009(3) 0.002(3)
C79 0.036(4) 0.021(3) 0.040(4) -0.010(3) -0.004(3) 0.004(3)
C80 0.020(3) 0.023(3) 0.032(3) -0.007(3) -0.005(2) 0.013(2)
C81 0.031(3) 0.025(3) 0.038(4) -0.011(3) -0.008(3) 0.005(3)
C82 0.027(3) 0.032(3) 0.042(4) -0.013(3) -0.013(3) 0.010(3)
C83 0.040(4) 0.030(3) 0.031(4) -0.004(3) -0.004(3) 0.012(3)
C84 0.041(4) 0.030(3) 0.041(4) -0.005(3) 0.003(3) 0.002(3)
C85 0.031(3) 0.026(3) 0.041(4) -0.012(3) 0.001(3) 0.000(3)
C86 0.026(3) 0.024(3) 0.026(3) -0.006(3) -0.007(3) 0.009(3)
C87 0.025(3) 0.025(3) 0.022(3) -0.007(2) -0.005(2) 0.003(2)
C88 0.027(3) 0.025(3) 0.060(5) -0.012(3) -0.001(3) 0.007(3)
C89 0.034(4) 0.021(3) 0.049(4) -0.006(3) -0.003(3) 0.004(3)
C90 0.029(3) 0.022(3) 0.037(4) -0.004(3) -0.003(3) -0.001(3)
C91 0.032(3) 0.022(3) 0.027(3) -0.006(3) -0.006(3) -0.003(3)
C92 0.025(3) 0.034(3) 0.038(4) -0.008(3) -0.008(3) 0.002(3)
C93 0.007(3) 0.031(3) 0.044(4) -0.011(3) -0.001(2) 0.006(2)
C94 0.023(3) 0.036(4) 0.046(4) -0.016(3) -0.002(3) 0.004(3)
C95 0.029(4) 0.064(5) 0.046(4) -0.015(4) -0.001(3) 0.014(3)
C96 0.026(4) 0.077(6) 0.060(5) -0.045(5) -0.005(3) 0.006(4)
C97 0.021(3) 0.050(4) 0.079(6) -0.040(4) 0.011(3) -0.001(3)
C98 0.021(3) 0.031(4) 0.062(5) -0.017(3) 0.004(3) 0.006(3)
P6 0.0567(12) 0.0255(9) 0.0438(11) -0.0112(8) -0.0026(9) -0.0020(8)
F1 0.103(4) 0.057(3) 0.147(6) -0.023(4) 0.000(4) 0.029(3)
F2 0.124(5) 0.104(5) 0.064(4) -0.010(3) 0.021(3) -0.024(4)
F3 0.096(4) 0.161(6) 0.092(4) -0.063(4) -0.028(3) -0.020(4)
F4 0.178(7) 0.078(4) 0.091(5) 0.000(3) 0.046(4) -0.025(4)
F5 0.097(5) 0.271(10) 0.192(8) -0.187(8) 0.019(5) -0.072(6)
F6 0.129(6) 0.063(4) 0.208(8) -0.031(4) 0.038(5) 0.026(4)
P5 0.0520(11) 0.0262(9) 0.0395(10) -0.0087(8) -0.0088(8) 0.0053(8)
F7 0.151(6) 0.089(4) 0.070(4) -0.001(3) -0.047(4) 0.036(4)
F8 0.092(5) 0.295(11) 0.159(7) -0.178(8) -0.044(4) 0.083(6)
F9 0.126(6) 0.063(4) 0.226(9) -0.051(5) -0.055(6) -0.015(4)
F10 0.128(5) 0.107(5) 0.062(3) 0.001(3) -0.046(3) 0.037(4)
F11 0.102(5) 0.066(4) 0.146(6) -0.025(4) -0.017(4) -0.030(3)
F12 0.077(4) 0.151(6) 0.101(4) -0.065(4) 0.004(3) 0.024(4)
C99 0.100(9) 0.099(9) 0.131(11) -0.049(8) -0.022(8) -0.005(7)
C100 0.137(7) 0.122(6) 0.056(4) -0.026(4) -0.027(5) -0.017(6)
C101 0.130(6) 0.116(6) 0.050(4) -0.025(4) -0.028(4) -0.026(5)
C102 0.142(7) 0.129(7) 0.060(5) -0.016(4) -0.028(5) -0.026(6)
C103 0.192(19) 0.32(3) 0.154(16) 0.100(17) -0.070(14) -0.145(19)

loop_
_atom_type_symbol
_atom_type_description
_atom_type_scat_dispersion_real
_atom_type_scat_dispersion_imag
_atom_type_scat_source
C C 0.0033 0.0016 'International Tables Vol C Tables 4.2.6.8 and 6.1.1.4'
H H 0.0000 0.0000 'International Tables Vol C Tables 4.2.6.8 and 6.1.1.4'
F F 0.0171 0.0103 'International Tables Vol C Tables 4.2.6.8 and 6.1.1.4'
Fe Fe 0.3463 0.8444 'International Tables Vol C Tables 4.2.6.8 and 6.1.1.4'
N N 0.0061 0.0033 'International Tables Vol C Tables 4.2.6.8 and 6.1.1.4'
P P 0.1023 0.0942 'International Tables Vol C Tables 4.2.6.8 and 6.1.1.4'

loop_
_geom_angle_atom_site_label_1
_geom_angle_atom_site_label_2
_geom_angle_atom_site_label_3
_geom_angle
P2 Fe1 P1 85.38(6)
N1 Fe1 P1 86.35(15)
N1 Fe1 P2 87.69(14)
N1 Fe1 C1 151.0(2)
N1 Fe1 C2 118.6(2)
N1 Fe1 C3 86.0(2)
N1 Fe1 C4 89.8(2)
N1 Fe1 C5 125.6(2)
C1 Fe1 P1 112.22(18)
C1 Fe1 P2 114.87(17)
C2 Fe1 P1 99.40(18)
C2 Fe1 P2 153.42(18)
C2 Fe1 C1 39.2(2)
C3 Fe1 P1 120.97(18)
C3 Fe1 P2 152.34(18)
C3 Fe1 C1 65.5(2)
C3 Fe1 C2 39.2(2)
C3 Fe1 C5 65.8(2)
C4 Fe1 P1 160.91(18)
C4 Fe1 P2 113.17(18)
C4 Fe1 C1 65.2(2)
C4 Fe1 C2 66.2(2)
C4 Fe1 C3 40.0(2)
C4 Fe1 C5 38.9(2)
C5 Fe1 P1 147.95(18)
C5 Fe1 P2 96.91(17)
C5 Fe1 C1 38.4(2)
C5 Fe1 C2 65.4(2)
C12 P1 Fe1 108.0(2)
C25 P1 Fe1 125.1(2)
C25 P1 C12 102.4(3)
C25 P1 C31 103.6(3)
C31 P1 Fe1 111.63(19)
C31 P1 C12 104.1(3)
C11 P2 Fe1 105.5(2)
C13 P2 Fe1 116.76(19)
C13 P2 C11 105.9(3)
C13 P2 C19 103.1(3)
C19 P2 Fe1 122.9(2)
C19 P2 C11 100.3(3)
C37 N1 Fe1 175.1(5)
C41 N2 C43 119.5(5)
C42 N2 C41 117.7(5)
C42 N2 C43 119.0(5)
C2 C1 Fe1 69.8(3)
C2 C1 C6 123.6(6)
C5 C1 Fe1 69.8(3)
C5 C1 C2 108.1(5)
C5 C1 C6 126.2(6)
C6 C1 Fe1 139.1(4)
C1 C2 Fe1 71.1(3)
C1 C2 C7 125.2(6)
C3 C2 Fe1 69.2(3)
C3 C2 C1 107.2(5)
C3 C2 C7 126.8(6)
C7 C2 Fe1 132.7(4)
C2 C3 Fe1 71.6(3)
C2 C3 C4 107.9(5)
C2 C3 C8 125.7(6)
C4 C3 Fe1 69.8(3)
C4 C3 C8 126.2(6)
C8 C3 Fe1 128.1(4)
C3 C4 Fe1 70.2(3)
C3 C4 C9 124.9(6)
C5 C4 Fe1 71.6(3)
C5 C4 C3 107.7(6)
C5 C4 C9 127.3(6)
C9 C4 Fe1 126.9(4)
C1 C5 Fe1 71.8(3)
C1 C5 C4 109.0(5)
C1 C5 C10 125.0(6)
C4 C5 Fe1 69.5(3)
C4 C5 C10 125.3(6)
C10 C5 Fe1 132.5(4)
C12 C11 P2 105.2(4)
C11 C12 P1 109.8(4)
C14 C13 P2 121.4(5)
C18 C13 P2 120.6(4)
C18 C13 C14 117.7(5)
C15 C14 C13 120.6(6)
C16 C15 C14 120.8(6)
C15 C16 C17 119.8(6)
C18 C17 C16 119.5(6)
C17 C18 C13 121.5(5)
C20 C19 P2 120.3(4)
C24 C19 P2 120.3(4)
C24 C19 C20 118.9(5)
C19 C20 C21 119.9(6)
C22 C21 C20 120.2(6)
C21 C22 C23 120.4(6)
C24 C23 C22 119.4(6)
C19 C24 C23 121.2(6)
C26 C25 P1 119.3(5)
C26 C25 C30 117.7(6)
C30 C25 P1 122.9(5)
C25 C26 C27 121.0(7)
C28 C27 C26 120.0(7)
C27 C28 C29 120.8(7)
C28 C29 C30 119.7(8)
C29 C30 C25 120.8(7)
C32 C31 P1 117.4(5)
C36 C31 P1 124.4(5)
C36 C31 C32 117.8(6)
C33 C32 C31 120.2(6)
C34 C33 C32 120.9(7)
C33 C34 C35 119.8(7)
C36 C35 C34 120.0(7)
C35 C36 C31 121.3(7)
N1 C37 C38 175.9(6)
C37 C38 C39 118.1(5)
C42 C38 C37 118.8(5)
C42 C38 C39 123.1(5)
C40 C39 C38 109.2(5)
C41 C40 C39 124.0(6)
C40 C41 N2 122.2(5)
C38 C42 N2 123.2(5)
N2 C43 C44 112.3(5)
C45 C44 C43 122.0(6)
C45 C44 C49 118.0(6)
C49 C44 C43 119.9(6)
C44 C45 C46 122.5(6)
C45 C46 C47 119.0(7)
C48 C47 C46 119.7(7)
C47 C48 C49 120.6(7)
C44 C49 C48 120.1(7)
P3 Fe2 P4 85.18(6)
N3 Fe2 P3 87.02(14)
N3 Fe2 P4 86.30(15)
N3 Fe2 C50 152.3(2)
N3 Fe2 C51 125.9(2)
N3 Fe2 C52 90.4(2)
N3 Fe2 C53 87.3(2)
N3 Fe2 C54 119.6(2)
C50 Fe2 P3 114.99(17)
C50 Fe2 P4 110.94(19)
C51 Fe2 P3 96.68(17)
C51 Fe2 P4 147.75(19)
C51 Fe2 C50 39.6(2)
C51 Fe2 C54 65.7(2)
C52 Fe2 P3 113.85(18)
C52 Fe2 P4 160.52(18)
C52 Fe2 C50 66.0(2)
C52 Fe2 C51 39.2(2)
C52 Fe2 C53 39.8(2)
C52 Fe2 C54 65.9(3)
C53 Fe2 P3 153.01(18)
C53 Fe2 P4 120.75(18)
C53 Fe2 C50 65.4(2)
C53 Fe2 C51 65.9(2)
C53 Fe2 C54 38.8(2)
C54 Fe2 P3 153.08(18)
C54 Fe2 P4 99.24(18)
C54 Fe2 C50 38.7(2)
C61 P3 Fe2 106.0(2)
C61 P3 C74 99.5(3)
C61 P3 C80 104.9(3)
C74 P3 Fe2 123.6(2)
C80 P3 Fe2 116.70(17)
C80 P3 C74 103.4(3)
C60 P4 Fe2 107.8(2)
C62 P4 Fe2 124.4(2)
C62 P4 C60 102.7(3)
C68 P4 Fe2 111.93(19)
C68 P4 C60 104.3(3)
C68 P4 C62 103.7(3)
C86 N3 Fe2 172.9(5)
C90 N4 C92 119.3(5)
C91 N4 C90 116.4(5)
C91 N4 C92 119.3(5)
C51 C50 Fe2 69.6(3)
C51 C50 C55 126.1(6)
C54 C50 Fe2 70.4(3)
C54 C50 C51 107.6(5)
C54 C50 C55 124.1(6)
C55 C50 Fe2 138.6(4)
C50 C51 Fe2 70.8(3)
C50 C51 C56 125.3(6)
C52 C51 Fe2 69.2(3)
C52 C51 C50 107.5(5)
C52 C51 C56 126.6(6)
C56 C51 Fe2 132.6(4)
C51 C52 Fe2 71.6(3)
C51 C52 C53 108.1(6)
C51 C52 C57 125.6(6)
C53 C52 Fe2 70.7(4)
C53 C52 C57 126.2(6)
C57 C52 Fe2 126.0(4)
C52 C53 Fe2 69.5(3)
C52 C53 C58 125.0(6)
C54 C53 Fe2 71.5(3)
C54 C53 C52 108.0(6)
C54 C53 C58 126.8(6)
C58 C53 Fe2 128.1(4)
C50 C54 Fe2 71.0(3)
C50 C54 C59 124.5(6)
C53 C54 Fe2 69.7(3)
C53 C54 C50 108.7(6)
C53 C54 C59 126.1(6)
C59 C54 Fe2 132.9(5)
C61 C60 P4 109.1(4)
C60 C61 P3 104.4(4)
C63 C62 P4 122.8(5)
C67 C62 P4 119.3(5)
C67 C62 C63 117.8(6)
C64 C63 C62 120.7(8)
C65 C64 C63 121.3(8)
C64 C65 C66 118.6(8)
C67 C66 C65 120.5(8)
C62 C67 C66 121.1(7)
C69 C68 P4 117.1(5)
C73 C68 P4 124.9(5)
C73 C68 C69 117.8(6)
C70 C69 C68 120.7(7)
C71 C70 C69 119.8(7)
C70 C71 C72 120.2(7)
C71 C72 C73 119.2(7)
C68 C73 C72 122.3(7)
C75 C74 P3 119.7(4)
C75 C74 C79 119.7(6)
C79 C74 P3 120.3(5)
C74 C75 C76 120.8(6)
C75 C76 C77 119.9(6)
C78 C77 C76 119.5(6)
C77 C78 C79 120.6(6)
C74 C79 C78 119.4(6)
C81 C80 P3 119.9(5)
C81 C80 C85 118.5(6)
C85 C80 P3 121.3(5)
C82 C81 C80 120.6(6)
C81 C82 C83 120.5(6)
C84 C83 C82 119.5(6)
C85 C84 C83 120.0(6)
C84 C85 C80 120.9(6)
N3 C86 C87 177.3(6)
C86 C87 C88 118.3(5)
C91 C87 C86 118.9(5)
C91 C87 C88 122.7(5)
C89 C88 C87 109.0(5)
C90 C89 C88 124.9(6)
C89 C90 N4 122.6(6)
C87 C91 N4 123.9(5)
N4 C92 C93 112.2(5)
C94 C93 C92 121.5(5)
C94 C93 C98 118.0(6)
C98 C93 C92 120.5(6)
C95 C94 C93 121.1(6)
C96 C95 C94 120.0(7)
C95 C96 C97 119.5(7)
C98 C97 C96 120.7(7)
C97 C98 C93 120.7(7)
F1 P6 F2 90.4(4)
F1 P6 F3 87.7(4)
F1 P6 F4 87.7(4)
F2 P6 F3 88.7(4)
F2 P6 F4 177.7(4)
F3 P6 F4 92.6(4)
F5 P6 F1 91.5(4)
F5 P6 F2 91.4(4)
F5 P6 F3 179.3(4)
F5 P6 F4 87.4(4)
F5 P6 F6 89.3(5)
F6 P6 F1 178.6(4)
F6 P6 F2 88.5(4)
F6 P6 F3 91.5(4)
F6 P6 F4 93.4(4)
F7 P5 F9 94.1(4)
F7 P5 F10 177.0(4)
F7 P5 F11 86.3(4)
F7 P5 F12 91.8(4)
F8 P5 F7 87.6(4)
F8 P5 F9 88.9(5)
F8 P5 F10 91.6(4)
F8 P5 F11 91.0(4)
F8 P5 F12 179.1(4)
F9 P5 F10 88.7(4)
F9 P5 F11 179.6(4)
F9 P5 F12 91.8(4)
F10 P5 F11 90.8(4)
F10 P5 F12 89.0(4)
F12 P5 F11 88.3(4)
C99 C100 C101 104.4(9)
C102 C101 C100 111.0(10)
C103 C102 C101 106.1(11)

loop_
_geom_bond_atom_site_label_1
_geom_bond_atom_site_label_2
_geom_bond_distance
Fe1 P1 2.2505(19)
Fe1 P2 2.2155(18)
Fe1 N1 1.888(5)
Fe1 C1 2.152(6)
Fe1 C2 2.134(6)
Fe1 C3 2.103(6)
Fe1 C4 2.097(6)
Fe1 C5 2.126(6)
P1 C12 1.846(6)
P1 C25 1.817(6)
P1 C31 1.830(6)
P2 C11 1.854(6)
P2 C13 1.825(6)
P2 C19 1.842(6)
N1 C37 1.154(7)
N2 C41 1.411(7)
N2 C42 1.363(7)
N2 C43 1.467(7)
C1 C2 1.437(8)
C1 C5 1.406(9)
C1 C6 1.503(8)
C2 C3 1.423(9)
C2 C7 1.491(9)
C3 C4 1.437(9)
C3 C8 1.508(8)
C4 C5 1.406(8)
C4 C9 1.492(9)
C5 C10 1.505(8)
C11 C12 1.515(9)
C13 C14 1.408(8)
C13 C18 1.391(8)
C14 C15 1.381(9)
C15 C16 1.366(9)
C16 C17 1.398(9)
C17 C18 1.383(8)
C19 C20 1.396(8)
C19 C24 1.371(8)
C20 C21 1.396(8)
C21 C22 1.357(9)
C22 C23 1.386(10)
C23 C24 1.385(9)
C25 C26 1.382(9)
C25 C30 1.394(9)
C26 C27 1.402(10)
C27 C28 1.348(11)
C28 C29 1.371(11)
C29 C30 1.394(10)
C31 C32 1.415(9)
C31 C36 1.379(9)
C32 C33 1.382(9)
C33 C34 1.354(10)
C34 C35 1.390(11)
C35 C36 1.377(10)
C37 C38 1.414(8)
C38 C39 1.513(8)
C38 C42 1.329(8)
C39 C40 1.498(8)
C40 C41 1.314(8)
C43 C44 1.504(9)
C44 C45 1.376(9)
C44 C49 1.390(9)
C45 C46 1.380(9)
C46 C47 1.384(10)
C47 C48 1.374(11)
C48 C49 1.395(10)
Fe2 P3 2.2193(17)
Fe2 P4 2.2499(19)
Fe2 N3 1.896(5)
Fe2 C50 2.140(6)
Fe2 C51 2.125(6)
Fe2 C52 2.093(6)
Fe2 C53 2.109(6)
Fe2 C54 2.132(6)
P3 C61 1.833(6)
P3 C74 1.842(6)
P3 C80 1.842(6)
P4 C60 1.850(6)
P4 C62 1.841(6)
P4 C68 1.830(6)
N3 C86 1.149(7)
N4 C90 1.420(7)
N4 C91 1.372(7)
N4 C92 1.462(7)
C50 C51 1.445(9)
C50 C54 1.414(9)
C50 C55 1.509(9)
C51 C52 1.415(9)
C51 C56 1.503(8)
C52 C53 1.432(9)
C52 C57 1.505(9)
C53 C54 1.410(9)
C53 C58 1.507(9)
C54 C59 1.512(9)
C60 C61 1.536(9)
C62 C63 1.375(9)
C62 C67 1.365(10)
C63 C64 1.372(11)
C64 C65 1.342(12)
C65 C66 1.378(12)
C66 C67 1.369(11)
C68 C69 1.403(9)
C68 C73 1.363(9)
C69 C70 1.392(10)
C70 C71 1.371(11)
C71 C72 1.384(11)
C72 C73 1.386(10)
C74 C75 1.364(8)
C74 C79 1.397(8)
C75 C76 1.391(9)
C76 C77 1.392(10)
C77 C78 1.370(10)
C78 C79 1.398(8)
C80 C81 1.393(8)
C80 C85 1.397(8)
C81 C82 1.378(9)
C82 C83 1.390(9)
C83 C84 1.386(9)
C84 C85 1.385(9)
C86 C87 1.410(8)
C87 C88 1.508(8)
C87 C91 1.333(8)
C88 C89 1.500(9)
C89 C90 1.293(8)
C92 C93 1.495(8)
C93 C94 1.394(9)
C93 C98 1.399(8)
C94 C95 1.387(9)
C95 C96 1.377(10)
C96 C97 1.387(11)
C97 C98 1.373(10)
P6 F1 1.569(5)
P6 F2 1.573(5)
P6 F3 1.573(6)
P6 F4 1.573(6)
P6 F5 1.541(6)
P6 F6 1.564(6)
P5 F7 1.558(5)
P5 F8 1.551(6)
P5 F9 1.558(6)
P5 F10 1.560(5)
P5 F11 1.570(5)
P5 F12 1.568(5)
C99 C100 1.438(15)
C100 C101 1.485(9)
C101 C102 1.482(9)
C102 C103 1.48(2)

loop_
_platon_squeeze_void_nr
_platon_squeeze_void_average_x
_platon_squeeze_void_average_y
_platon_squeeze_void_average_z
_platon_squeeze_void_volume
_platon_squeeze_void_count_electrons
_platon_squeeze_void_content
1 -0.005 0.000 0.500 425 63 ' '
2 0.203 0.263 0.469 10 1 ' '
3 0.797 0.737 0.531 9 1 ' '
